data_4113790
loop_
_publ_author_name
'Christian Grave'
'Dieter Lentz'
'Andreas Sch\"afer'
'Paolo Samor\`i'
'J\"urgen P. Rabe'
'Peter Franke'
'A. Dieter Schl\"uter'

_publ_section_title
;
 Shape-Persistant Macrocycles with Terpyridine Units: Synthesis,
 Characterization, and Structure in the Crystal
;
_journal_name_full 'Journal of the American Chemical Society'
_journal_page_first 6907
_journal_page_last 6918
_journal_paper_doi 10.1021/ja034029p
_journal_volume 125
_journal_year 2003
_chemical_formula_sum 'C117 H121 N3 O5'
_chemical_formula_weight 1649.17
_space_group_IT_number 2
_symmetry_cell_setting triclinic
_symmetry_space_group_name_Hall '-P 1'
_symmetry_space_group_name_H-M 'P -1'
_atom_sites_solution_hydrogens geom
_atom_sites_solution_primary direct
_atom_sites_solution_secondary difmap
_audit_creation_method SHELXL-97
_cell_angle_alpha 97.097(7)
_cell_angle_beta 100.914(7)
_cell_angle_gamma 112.715(5)
_cell_formula_units_Z 2
_cell_length_a 14.493(4)
_cell_length_b 17.862(5)
_cell_length_c 20.588(6)
_cell_measurement_reflns_used 1934
_cell_measurement_temperature 100(2)
_cell_measurement_theta_max 20
_cell_measurement_theta_min 2.35
_cell_volume 4712(2)
_computing_cell_refinement 'SAINT (Bruker-AXS)'
_computing_data_collection 'SMART (Bruker-AXS)'
_computing_data_reduction 'SAINT (Bruker-AXS)'
_computing_molecular_graphics
;
PLUTON (Spek)
ORTEP for Windows (Farrugia, 1997)
;
_computing_structure_refinement 'SHELXL-97 (Sheldrick, 1997)'
_computing_structure_solution 'SIR 92 ( A. Altomare, et al.,1993)'
_diffrn_ambient_temperature 100(2)
_diffrn_measured_fraction_theta_full 0.999
_diffrn_measured_fraction_theta_max 0.999
_diffrn_measurement_device_type 'BRUKER AXS SMART 1000 CCD'
_diffrn_measurement_method 'omega scan'
_diffrn_radiation_monochromator graphite
_diffrn_radiation_source 'sealed tube'
_diffrn_radiation_type MoK\a
_diffrn_radiation_wavelength 0.71073
_diffrn_reflns_av_R_equivalents 0.1712
_diffrn_reflns_av_sigmaI/netI 0.1793
_diffrn_reflns_limit_h_max 15
_diffrn_reflns_limit_h_min -15
_diffrn_reflns_limit_k_max 19
_diffrn_reflns_limit_k_min -19
_diffrn_reflns_limit_l_max 22
_diffrn_reflns_limit_l_min -22
_diffrn_reflns_number 31122
_diffrn_reflns_theta_full 22.50
_diffrn_reflns_theta_max 22.50
_diffrn_reflns_theta_min 1.45
_exptl_absorpt_coefficient_mu 0.070
_exptl_crystal_colour 'pale Yellow'
_exptl_crystal_density_diffrn 1.162
_exptl_crystal_description platelett
_exptl_crystal_F_000 1768
_exptl_crystal_size_max 0.52
_exptl_crystal_size_mid 0.41
_exptl_crystal_size_min 0.13
_refine_diff_density_max 0.331
_refine_diff_density_min -0.282
_refine_diff_density_rms 0.061
_refine_ls_extinction_coef 0.0011(3)
_refine_ls_extinction_expression Fc^*^=kFc[1+0.001xFc^2^\l^3^/sin(2\q)]^-1/4^
_refine_ls_extinction_method SHELXL
_refine_ls_goodness_of_fit_ref 1.428
_refine_ls_hydrogen_treatment mixed
_refine_ls_matrix_type full
_refine_ls_number_parameters 981
_refine_ls_number_reflns 12331
_refine_ls_number_restraints 343
_refine_ls_restrained_S_all 1.452
_refine_ls_R_factor_all 0.3139
_refine_ls_R_factor_gt 0.1274
_refine_ls_shift/su_max 1.013
_refine_ls_shift/su_mean 0.024
_refine_ls_structure_factor_coef Fsqd
_refine_ls_weighting_details 'calc w=1/[\s^2^(Fo^2^)+(0.0500P)^2^+0.0000P] where P=(Fo^2^+2Fc^2^)/3'
_refine_ls_weighting_scheme calc
_refine_ls_wR_factor_gt 0.2463
_refine_ls_wR_factor_ref 0.2748
_reflns_number_gt 3097
_reflns_number_total 12331
_reflns_threshold_expression >2sigma(I)
_cod_data_source_file ja034029psi20030328_022017.cif
_cod_data_source_block grava
_cod_database_code 4113790

loop_
_symmetry_equiv_pos_as_xyz
'x, y, z'
'-x, -y, -z'

loop_
_atom_site_label
_atom_site_type_symbol
_atom_site_fract_x
_atom_site_fract_y
_atom_site_fract_z
_atom_site_U_iso_or_equiv
_atom_site_adp_type
_atom_site_occupancy
_atom_site_symmetry_multiplicity
_atom_site_calc_flag
_atom_site_refinement_flags
N1 N 1.2859(2) 0.47904(16) 0.46753(16) 0.104(3) Uani 1 1 d G
C1A C 1.2326(2) 0.52822(19) 0.4681(2) 0.123(5) Uani 1 1 d GU
H1A H 1.2680 0.5856 0.4893 0.147 Uiso 1 1 calc R
C2A C 1.1280(2) 0.49433(19) 0.4378(2) 0.117(4) Uani 1 1 d GU
C3A C 1.0766(2) 0.41124(18) 0.4071(2) 0.130(5) Uani 1 1 d GU
H2A H 1.0044 0.3878 0.3862 0.156 Uiso 1 1 calc R
C4A C 1.12992(17) 0.36204(15) 0.40658(17) 0.129(5) Uani 1 1 d GU
H3A H 1.0945 0.3047 0.3854 0.155 Uiso 1 1 calc R
C5A C 1.23455(16) 0.39594(14) 0.43679(13) 0.138(5) Uani 1 1 d GU
N2 N 1.24049(14) 0.26530(12) 0.42046(11) 0.104(3) Uani 1 1 d G
C6A C 1.29566(14) 0.35062(13) 0.43823(12) 0.119(5) Uani 1 1 d GU
C7A C 1.40249(16) 0.38519(15) 0.45849(18) 0.123(5) Uani 1 1 d GU
H4A H 1.4405 0.4439 0.4707 0.147 Uiso 1 1 calc R
C8A C 1.45417(17) 0.33445(16) 0.4610(2) 0.116(4) Uani 1 1 d GU
H5A H 1.5277 0.3582 0.4749 0.139 Uiso 1 1 calc R
C9A C 1.39901(17) 0.24913(16) 0.44318(18) 0.124(5) Uani 1 1 d GU
H6A H 1.4346 0.2142 0.4449 0.149 Uiso 1 1 calc R
C10A C 1.29217(15) 0.21455(14) 0.42293(12) 0.126(5) Uani 1 1 d GU
N3 N 1.2740(2) 0.07749(18) 0.40052(17) 0.121(4) Uani 1 1 d G
C11A C 1.22427(18) 0.13041(15) 0.40027(13) 0.113(4) Uani 1 1 d GU
C12A C 1.11673(19) 0.09773(15) 0.37830(17) 0.126(5) Uani 1 1 d GU
H7A H 1.0828 0.1338 0.3781 0.151 Uiso 1 1 calc R
C13A C 1.0589(2) 0.01213(18) 0.3566(2) 0.120(4) Uani 1 1 d GU
H8A H 0.9856 -0.0102 0.3416 0.144 Uiso 1 1 calc R
C14A C 1.1087(3) -0.0408(2) 0.3568(2) 0.113(4) Uani 1 1 d GU
C15A C 1.2162(3) -0.0081(2) 0.3788(2) 0.132(5) Uani 1 1 d GU
H9A H 1.2502 -0.0442 0.3790 0.158 Uiso 1 1 calc R
C1B C 1.0545(6) -0.1292(5) 0.3320(6) 0.123(5) Uani 1 1 d U
C2B C 1.0050(6) -0.2031(5) 0.3106(6) 0.125(5) Uani 1 1 d U
C3B C 0.9473(4) -0.2913(3) 0.2843(3) 0.107(4) Uani 1 1 d GU
C4B C 0.8396(4) -0.3248(3) 0.2640(3) 0.110(4) Uani 1 1 d GU
H1B H 0.8049 -0.2895 0.2674 0.132 Uiso 1 1 calc R
C5B C 0.7829(3) -0.4100(3) 0.2387(3) 0.114(4) Uani 1 1 d GU
C6B C 0.8338(4) -0.4616(3) 0.2337(3) 0.116(4) Uani 1 1 d GU
H2B H 0.7951 -0.5197 0.2165 0.140 Uiso 1 1 calc R
C7B C 0.9415(4) -0.4281(3) 0.2541(3) 0.119(5) Uani 1 1 d GDU
C8B C 0.9982(3) -0.3430(3) 0.2794(3) 0.125(5) Uani 1 1 d GU
H3B H 1.0717 -0.3201 0.2933 0.150 Uiso 1 1 calc R
C9B C 1.0000(6) -0.4820(5) 0.2520(6) 0.133(5) Uani 1 1 d DU
H4B H 1.0724 -0.4484 0.2515 0.160 Uiso 1 1 calc R
H5B H 1.0011 -0.5067 0.2925 0.160 Uiso 1 1 calc R
C10B C 0.9994(6) -0.6000(5) 0.1827(6) 0.206(7) Uani 1 1 d DU
H6B H 0.9826 -0.6419 0.2111 0.247 Uiso 1 1 calc R
H7B H 1.0756 -0.5692 0.1931 0.247 Uiso 1 1 calc R
C11B C 0.9534(6) -0.6418(5) 0.1069(6) 0.178(6) Uani 1 1 d DU
H8B H 0.9604 -0.5985 0.0800 0.214 Uiso 1 1 calc R
H9B H 0.9925 -0.6729 0.0928 0.214 Uiso 1 1 calc R
C12B C 0.8386(7) -0.7015(6) 0.0927(6) 0.169(6) Uani 1 1 d DU
H10B H 0.8329 -0.7495 0.1138 0.203 Uiso 1 1 calc R
H11B H 0.8021 -0.6725 0.1138 0.203 Uiso 1 1 calc R
C13B C 0.7870(6) -0.7326(5) 0.0184(6) 0.152(5) Uani 1 1 d DU
H12B H 0.8255 -0.7595 -0.0029 0.183 Uiso 1 1 calc R
H13B H 0.7909 -0.6846 -0.0022 0.183 Uiso 1 1 calc R
C14B C 0.6736(7) -0.7947(6) 0.0025(7) 0.192(7) Uani 1 1 d DU
H14B H 0.6355 -0.7694 0.0258 0.230 Uiso 1 1 calc R
H15B H 0.6696 -0.8447 0.0200 0.230 Uiso 1 1 calc R
C15B C 0.6210(8) -0.8211(6) -0.0760(6) 0.211(7) Uani 1 1 d DU
H16B H 0.6542 -0.7755 -0.0976 0.316 Uiso 1 1 calc R
H17B H 0.5472 -0.8335 -0.0838 0.316 Uiso 1 1 calc R
H18B H 0.6287 -0.8706 -0.0955 0.316 Uiso 1 1 calc R
C1C C 0.6699(6) -0.4441(5) 0.2144(5) 0.099(4) Uani 1 1 d U
C2C C 0.5797(6) -0.4723(5) 0.1918(6) 0.109(4) Uani 1 1 d U
C3C C 0.4694(3) -0.5068(3) 0.1676(3) 0.098(4) Uani 1 1 d GU
C4C C 0.4178(4) -0.4551(3) 0.1698(3) 0.109(4) Uani 1 1 d GU
H1C H 0.4558 -0.3973 0.1888 0.131 Uiso 1 1 calc R
C5C C 0.3104(4) -0.4885(3) 0.1442(3) 0.117(4) Uani 1 1 d GU
C6C C 0.2546(3) -0.5735(3) 0.1164(3) 0.118(4) Uani 1 1 d GU
H2C H 0.1815 -0.5962 0.0989 0.141 Uiso 1 1 calc R
C7C C 0.3062(4) -0.6253(3) 0.1141(4) 0.111(4) Uani 1 1 d GDU
C8C C 0.4136(4) -0.5919(3) 0.1398(3) 0.122(5) Uani 1 1 d GU
H3C H 0.4487 -0.6271 0.1383 0.146 Uiso 1 1 calc R
C9C C 0.2515(5) -0.7171(4) 0.0873(5) 0.118(4) Uani 1 1 d DU
H4C H 0.2782 -0.7335 0.0497 0.141 Uiso 1 1 calc R
H5C H 0.2640 -0.7464 0.1236 0.141 Uiso 1 1 calc R
C10C C 0.0881(6) -0.8294(5) 0.0399(6) 0.148(5) Uani 1 1 d DU
H6C H 0.1058 -0.8578 0.0754 0.178 Uiso 1 1 calc R
H7C H 0.1073 -0.8477 -0.0009 0.178 Uiso 1 1 calc R
C11C C -0.0291(6) -0.8503(4) 0.0228(5) 0.115(4) Uani 1 1 d DU
H8C H -0.0467 -0.8299 0.0636 0.138 Uiso 1 1 calc R
H9C H -0.0458 -0.8220 -0.0131 0.138 Uiso 1 1 calc R
C12C C -0.0934(6) -0.9448(5) -0.0014(5) 0.126(4) Uani 1 1 d DU
H10C H -0.0813 -0.9724 0.0361 0.151 Uiso 1 1 calc R
H11C H -0.0704 -0.9659 -0.0392 0.151 Uiso 1 1 calc R
C13C C -0.2107(6) -0.9674(6) -0.0255(7) 0.187(6) Uani 1 1 d DU
H12C H -0.2243 -0.9447 -0.0660 0.224 Uiso 1 1 calc R
H13C H -0.2330 -0.9424 0.0107 0.224 Uiso 1 1 calc R
C14C C -0.2737(7) -1.0644(6) -0.0434(8) 0.238(9) Uani 1 1 d DU
H14C H -0.2559 -1.0883 -0.0826 0.286 Uiso 1 1 calc R
H15C H -0.2534 -1.0872 -0.0044 0.286 Uiso 1 1 calc R
C15C C -0.3750(9) -1.0870(8) -0.0580(11) 0.419(16) Uani 1 1 d DU
H16C H -0.3957 -1.0775 -0.0162 0.629 Uiso 1 1 calc R
H17C H -0.4111 -1.1462 -0.0801 0.629 Uiso 1 1 calc R
H18C H -0.3933 -1.0542 -0.0886 0.629 Uiso 1 1 calc R
C1D C 0.2592(6) -0.4339(5) 0.1474(6) 0.116(4) Uani 1 1 d U
C2D C 0.2165(6) -0.3888(5) 0.1485(5) 0.105(4) Uani 1 1 d U
C3D C 0.1654(3) -0.3335(2) 0.1481(3) 0.138(5) Uani 1 1 d GU
C4D C 0.2122(3) -0.2558(2) 0.1923(3) 0.130(5) Uani 1 1 d GU
H1D H 0.2783 -0.2388 0.2227 0.156 Uiso 1 1 calc R
C5D C 0.1622(2) -0.20308(19) 0.1919(2) 0.116(4) Uani 1 1 d GU
H2D H 0.1941 -0.1501 0.2221 0.139 Uiso 1 1 calc R
C6D C 0.06521(18) -0.22806(15) 0.14740(15) 0.109(4) Uani 1 1 d GU
C7D C 0.0184(2) -0.30574(19) 0.1032(2) 0.143(5) Uani 1 1 d GU
H3D H -0.0477 -0.3228 0.0728 0.172 Uiso 1 1 calc R
C8D C 0.0684(3) -0.3584(2) 0.1035(3) 0.139(5) Uani 1 1 d GU
H4D H 0.0365 -0.4114 0.0734 0.167 Uiso 1 1 calc R
C1E C 0.00919(19) -0.17423(15) 0.15071(14) 0.118(5) Uani 1 1 d GU
C2E C 0.0630(2) -0.08829(17) 0.1704(2) 0.112(4) Uani 1 1 d GU
H1E H 0.1366 -0.0635 0.1826 0.134 Uiso 1 1 calc R
C3E C 0.0093(3) -0.0387(2) 0.1724(2) 0.101(4) Uani 1 1 d GU
C4E C -0.0983(3) -0.0750(2) 0.1545(2) 0.100(4) Uani 1 1 d GU
H2E H -0.1351 -0.0411 0.1559 0.120 Uiso 1 1 calc R
C5E C -0.1522(3) -0.1609(2) 0.1348(3) 0.117(5) Uani 1 1 d GU
C6E C -0.0984(2) -0.21054(18) 0.1329(2) 0.105(4) Uani 1 1 d GU
H3E H -0.1352 -0.2693 0.1194 0.126 Uiso 1 1 calc R
C7E C -0.3145(5) -0.2777(5) 0.0903(5) 0.134(5) Uani 1 1 d DU
H4E H -0.3102 -0.3103 0.1254 0.161 Uiso 1 1 calc R
H5E H -0.2874 -0.2954 0.0534 0.161 Uiso 1 1 calc R
C8E C -0.4264(5) -0.2894(5) 0.0629(5) 0.124(5) Uani 1 1 d DU
H6E H -0.4531 -0.2729 0.1005 0.149 Uiso 1 1 calc R
H7E H -0.4289 -0.2540 0.0298 0.149 Uiso 1 1 calc R
C9E C -0.4925(5) -0.3803(4) 0.0288(5) 0.102(4) Uani 1 1 d DU
H8E H -0.4883 -0.4154 0.0619 0.122 Uiso 1 1 calc R
H9E H -0.4658 -0.3962 -0.0089 0.122 Uiso 1 1 calc R
C10E C -0.6059(5) -0.3957(4) 0.0014(5) 0.115(4) Uani 1 1 d DU
H10E H -0.6321 -0.3795 0.0394 0.138 Uiso 1 1 calc R
H11E H -0.6095 -0.3600 -0.0312 0.138 Uiso 1 1 calc R
C11E C -0.6753(6) -0.4862(5) -0.0335(5) 0.138(5) Uani 1 1 d DU
H12E H -0.6650 -0.5227 -0.0032 0.165 Uiso 1 1 calc R
H13E H -0.6558 -0.5003 -0.0754 0.165 Uiso 1 1 calc R
C12E C -0.7910(6) -0.5016(5) -0.0516(5) 0.168(6) Uani 1 1 d DU
H14E H -0.8180 -0.5102 -0.0116 0.253 Uiso 1 1 calc R
H15E H -0.8306 -0.5511 -0.0883 0.253 Uiso 1 1 calc R
H16E H -0.7975 -0.4534 -0.0663 0.253 Uiso 1 1 calc R
C1F C 0.0713(4) 0.0574(3) 0.1971(3) 0.105(4) Uani 1 1 d GU
C2F C 0.1769(4) 0.0914(3) 0.2231(3) 0.130(5) Uani 1 1 d GU
H1F H 0.2122 0.0563 0.2265 0.156 Uiso 1 1 calc R
C3F C 0.2315(3) 0.1762(3) 0.2442(3) 0.127(5) Uani 1 1 d GU
H2F H 0.3045 0.1997 0.2621 0.152 Uiso 1 1 calc R
C4F C 0.1806(4) 0.2269(3) 0.2393(3) 0.111(4) Uani 1 1 d GU
C5F C 0.0749(4) 0.1929(3) 0.2133(3) 0.139(5) Uani 1 1 d GU
H3F H 0.0397 0.2280 0.2099 0.167 Uiso 1 1 calc R
C6F C 0.0203(3) 0.1081(3) 0.1922(3) 0.112(4) Uani 1 1 d GU
H4F H -0.0527 0.0846 0.1743 0.135 Uiso 1 1 calc R
C7F C 0.2424(7) 0.3165(5) 0.2640(6) 0.121(5) Uani 1 1 d U
C8F C 0.2909(6) 0.3878(5) 0.2841(6) 0.102(4) Uani 1 1 d U
C1G C 0.3535(4) 0.4765(3) 0.3131(3) 0.109(4) Uani 1 1 d GU
C2G C 0.4608(4) 0.5083(3) 0.3336(3) 0.103(4) Uani 1 1 d GU
H1G H 0.4943 0.4723 0.3295 0.123 Uiso 1 1 calc R
C3G C 0.5191(3) 0.5929(3) 0.3602(3) 0.107(4) Uani 1 1 d GU
C4G C 0.4701(4) 0.6456(3) 0.3661(3) 0.119(4) Uani 1 1 d GU
H2G H 0.5099 0.7035 0.3843 0.142 Uiso 1 1 calc R
C5G C 0.3628(4) 0.6138(3) 0.3456(3) 0.116(4) Uani 1 1 d GDU
C6G C 0.3045(3) 0.5293(3) 0.3191(3) 0.122(5) Uani 1 1 d GU
H3G H 0.2311 0.5075 0.3050 0.147 Uiso 1 1 calc R
C7G C 0.6311(6) 0.6239(5) 0.3820(6) 0.102(4) Uani 1 1 d U
C8G C 0.7225(6) 0.6482(5) 0.4014(6) 0.113(5) Uani 1 1 d U
C9G C 0.3028(6) 0.6683(5) 0.3510(5) 0.122(5) Uani 1 1 d DU
H4G H 0.2959 0.6913 0.3100 0.146 Uiso 1 1 calc R
H5G H 0.2327 0.6348 0.3556 0.146 Uiso 1 1 calc R
C10G C 0.3074(6) 0.7885(5) 0.4167(6) 0.180(5) Uani 1 1 d DU
H6G H 0.2384 0.7573 0.4240 0.215 Uiso 1 1 calc R
H7G H 0.2978 0.8100 0.3751 0.215 Uiso 1 1 calc R
C11G C 0.3737(8) 0.8601(6) 0.4771(6) 0.196(6) Uani 1 1 d DU
H8G H 0.3430 0.9008 0.4792 0.236 Uiso 1 1 calc R
H9G H 0.4436 0.8883 0.4701 0.236 Uiso 1 1 calc R
C12G C 0.3842(8) 0.8334(7) 0.5445(6) 0.196(6) Uani 1 1 d DU
H10G H 0.4060 0.7872 0.5413 0.235 Uiso 1 1 calc R
H11G H 0.3167 0.8137 0.5560 0.235 Uiso 1 1 calc R
C13G C 0.4667(9) 0.9094(7) 0.6005(6) 0.195(6) Uani 1 1 d DU
H12G H 0.5330 0.9305 0.5875 0.234 Uiso 1 1 calc R
H13G H 0.4432 0.9546 0.6044 0.234 Uiso 1 1 calc R
C14G C 0.4832(12) 0.8850(8) 0.6679(7) 0.233(7) Uani 1 1 d DU
H14G H 0.5095 0.8415 0.6646 0.280 Uiso 1 1 calc R
H15G H 0.4164 0.8618 0.6801 0.280 Uiso 1 1 calc R
C15G C 0.5617(8) 0.9616(7) 0.7236(7) 0.226(6) Uani 1 1 d DU
H16G H 0.5447 1.0091 0.7195 0.339 Uiso 1 1 calc R
H17G H 0.6317 0.9751 0.7184 0.339 Uiso 1 1 calc R
H18G H 0.5582 0.9490 0.7684 0.339 Uiso 1 1 calc R
C1H C 0.8324(3) 0.6781(3) 0.4262(3) 0.118(5) Uani 1 1 d GU
C2H C 0.8783(4) 0.6232(3) 0.4222(4) 0.115(4) Uani 1 1 d GU
H1H H 0.8372 0.5661 0.4016 0.138 Uiso 1 1 calc R
C3H C 0.9840(4) 0.6514(3) 0.4481(4) 0.131(5) Uani 1 1 d GU
C4H C 1.0439(3) 0.7346(4) 0.4781(4) 0.135(5) Uani 1 1 d GU
H2H H 1.1165 0.7540 0.4959 0.162 Uiso 1 1 calc R
C5H C 0.9980(4) 0.7895(3) 0.4821(4) 0.123(5) Uani 1 1 d GDU
C6H C 0.8922(4) 0.7612(3) 0.4562(4) 0.121(5) Uani 1 1 d GU
H3H H 0.8607 0.7989 0.4590 0.145 Uiso 1 1 calc R
C7H C 1.0349(6) 0.5968(5) 0.4433(6) 0.125(5) Uani 1 1 d U
C8H C 1.0774(6) 0.5514(5) 0.4415(6) 0.133(5) Uani 1 1 d U
C9H C 1.0609(7) 0.8817(6) 0.5138(7) 0.174(6) Uani 1 1 d DU
H4H H 1.0854 0.9109 0.4784 0.209 Uiso 1 1 calc R
H5H H 1.0152 0.9044 0.5305 0.209 Uiso 1 1 calc R
C10H C 1.1217(11) 0.8709(16) 0.6294(9) 0.52(2) Uani 1 1 d DU
H6H H 1.0959 0.8098 0.6231 0.625 Uiso 1 1 calc R
H7H H 1.0689 0.8878 0.6423 0.625 Uiso 1 1 calc R
C11H C 1.2235(14) 0.9141(10) 0.6827(8) 0.441(14) Uani 1 1 d DU
H8H H 1.2765 0.8985 0.6687 0.529 Uiso 1 1 calc R
H9H H 1.2482 0.9752 0.6894 0.529 Uiso 1 1 calc R
C12H C 1.2047(16) 0.8871(15) 0.7462(9) 0.58(2) Uani 1 1 d DU
H10H H 1.2054 0.8323 0.7486 0.695 Uiso 1 1 calc R
H11H H 1.1421 0.8897 0.7570 0.695 Uiso 1 1 calc R
C13H C 1.3069(15) 0.9618(10) 0.7864(9) 0.427(14) Uani 1 1 d DU
H12H H 1.3627 0.9709 0.7629 0.512 Uiso 1 1 calc R
H13H H 1.2974 1.0137 0.7962 0.512 Uiso 1 1 calc R
C14H C 1.3246(15) 0.9308(9) 0.8451(10) 0.354(11) Uani 1 1 d DU
H14H H 1.2611 0.9124 0.8615 0.424 Uiso 1 1 calc R
H15H H 1.3389 0.8816 0.8333 0.424 Uiso 1 1 calc R
C15H C 1.408(2) 0.9902(12) 0.8979(11) 0.58(2) Uani 1 1 d DU
H16H H 1.4709 0.9813 0.8975 0.873 Uiso 1 1 calc R
H17H H 1.3920 0.9843 0.9416 0.873 Uiso 1 1 calc R
H18H H 1.4203 1.0463 0.8912 0.873 Uiso 1 1 calc R
O1B O 0.9507(4) -0.5430(4) 0.1947(5) 0.203(5) Uani 1 1 d D
O1C O 0.1429(4) -0.7397(3) 0.0637(4) 0.122(3) Uani 1 1 d D
O1E O -0.2570(4) -0.1897(3) 0.1189(4) 0.143(3) Uani 1 1 d .
O1G O 0.3602(4) 0.7339(3) 0.4096(4) 0.141(3) Uani 1 1 d D
O1H O 1.1451(10) 0.8981(7) 0.5666(8) 0.495(17) Uani 1 1 d D
C1T C 0.6952(9) 0.3083(6) 0.2501(7) 0.405(10) Uani 1 1 d GU
H1T H 0.7520 0.3024 0.2373 0.486 Uiso 1 1 calc R
C2T C 0.5988(11) 0.2688(5) 0.2074(5) 0.343(11) Uani 1 1 d GU
H2T H 0.5882 0.2352 0.1648 0.412 Uiso 1 1 calc R
C3T C 0.5175(8) 0.2773(6) 0.2257(6) 0.351(12) Uani 1 1 d GU
H3T H 0.4501 0.2496 0.1958 0.422 Uiso 1 1 calc R
C4T C 0.5326(8) 0.3253(6) 0.2866(7) 0.262(9) Uani 1 1 d GU
H4T H 0.4758 0.3312 0.2993 0.314 Uiso 1 1 calc R
C5T C 0.6290(9) 0.3648(5) 0.3293(5) 0.274(9) Uani 1 1 d GU
H5T H 0.6396 0.3984 0.3719 0.329 Uiso 1 1 calc R
C6T C 0.7103(7) 0.3564(5) 0.3110(6) 0.246(7) Uani 1 1 d GU
C7T C 0.7944(9) 0.3653(9) 0.3507(10) 0.394(12) Uani 1 1 d U
H6T H 0.7907 0.3762 0.3978 0.592 Uiso 1 1 calc R
H7T H 0.8524 0.4121 0.3437 0.592 Uiso 1 1 calc R
H8T H 0.8048 0.3144 0.3413 0.592 Uiso 1 1 calc R
C1U C 0.3110(11) 0.1561(6) 0.7079(6) 0.397(9) Uani 1 1 d GU
H1U H 0.3010 0.1740 0.7503 0.477 Uiso 1 1 calc R
C2U C 0.2339(8) 0.1326(6) 0.6506(7) 0.306(9) Uani 1 1 d GU
H2U H 0.1697 0.1341 0.6528 0.368 Uiso 1 1 calc R
C3U C 0.2482(9) 0.1070(7) 0.5900(6) 0.566(19) Uani 1 1 d GU
H3U H 0.1941 0.0906 0.5498 0.679 Uiso 1 1 calc R
C4U C 0.3396(10) 0.1049(6) 0.5868(6) 0.255(7) Uani 1 1 d GU
H4U H 0.3497 0.0869 0.5444 0.306 Uiso 1 1 calc R
C5U C 0.4168(8) 0.1283(6) 0.6442(7) 0.352(10) Uani 1 1 d GU
H5U H 0.4809 0.1268 0.6419 0.422 Uiso 1 1 calc R
C6U C 0.4025(9) 0.1539(6) 0.7047(6) 0.286(8) Uani 1 1 d GU
C7U C 0.4817(11) 0.1801(10) 0.7549(9) 0.328(10) Uani 1 1 d U
H6U H 0.4593 0.1708 0.7964 0.492 Uiso 1 1 calc R
H7U H 0.5225 0.2397 0.7594 0.492 Uiso 1 1 calc R
H8U H 0.5241 0.1500 0.7476 0.492 Uiso 1 1 calc R

loop_
_atom_site_aniso_label
_atom_site_aniso_U_11
_atom_site_aniso_U_22
_atom_site_aniso_U_33
_atom_site_aniso_U_23
_atom_site_aniso_U_13
_atom_site_aniso_U_12
N1 0.048(4) 0.083(5) 0.196(10) 0.033(6) 0.036(5) 0.040(4)
C1A 0.052(5) 0.071(6) 0.238(14) 0.021(7) 0.034(7) 0.024(4)
C2A 0.044(5) 0.075(5) 0.240(14) 0.045(7) 0.033(7) 0.031(4)
C3A 0.052(5) 0.069(5) 0.260(15) 0.021(7) 0.025(7) 0.030(4)
C4A 0.055(5) 0.072(5) 0.262(14) 0.053(7) 0.018(7) 0.033(4)
C5A 0.042(4) 0.049(5) 0.296(16) 0.006(8) 0.012(7) 0.017(4)
N2 0.048(4) 0.075(5) 0.207(10) 0.036(6) 0.039(5) 0.041(4)
C6A 0.047(4) 0.046(5) 0.274(15) 0.043(7) 0.045(7) 0.025(4)
C7A 0.042(4) 0.076(6) 0.248(14) 0.031(7) 0.025(7) 0.029(4)
C8A 0.043(5) 0.085(5) 0.221(13) 0.028(7) 0.028(7) 0.033(4)
C9A 0.036(4) 0.080(5) 0.254(14) 0.020(8) 0.020(7) 0.034(4)
C10A 0.060(5) 0.064(5) 0.243(14) 0.007(7) 0.029(8) 0.028(4)
N3 0.067(5) 0.082(5) 0.231(11) 0.023(6) 0.036(6) 0.054(4)
C11A 0.059(5) 0.065(5) 0.222(13) 0.017(7) 0.048(7) 0.031(4)
C12A 0.045(5) 0.054(4) 0.269(15) 0.002(7) 0.042(7) 0.019(4)
C13A 0.068(5) 0.060(5) 0.245(13) 0.029(7) 0.045(7) 0.040(4)
C14A 0.061(5) 0.066(4) 0.235(14) 0.033(7) 0.064(7) 0.039(4)
C15A 0.067(5) 0.078(6) 0.256(15) 0.033(8) 0.025(8) 0.043(5)
C1B 0.067(6) 0.060(4) 0.271(15) 0.043(8) 0.083(8) 0.038(4)
C2B 0.063(5) 0.062(4) 0.277(15) 0.036(8) 0.076(8) 0.041(4)
C3B 0.058(5) 0.054(4) 0.229(13) 0.030(7) 0.060(7) 0.035(4)
C4B 0.057(4) 0.069(5) 0.227(13) 0.043(7) 0.058(7) 0.037(4)
C5B 0.060(4) 0.063(5) 0.224(13) 0.017(7) 0.023(7) 0.041(4)
C6B 0.059(4) 0.069(5) 0.230(13) 0.024(7) 0.013(7) 0.049(4)
C7B 0.058(5) 0.055(5) 0.245(14) 0.006(7) 0.029(7) 0.037(4)
C8B 0.063(5) 0.063(4) 0.254(14) 0.016(7) 0.028(7) 0.044(4)
C9B 0.069(6) 0.072(6) 0.257(16) -0.002(8) 0.017(8) 0.050(5)
C10B 0.072(7) 0.095(8) 0.391(18) -0.075(10) -0.052(9) 0.064(6)
C11B 0.072(6) 0.073(7) 0.369(17) -0.035(9) 0.022(8) 0.050(5)
C12B 0.077(6) 0.072(7) 0.326(16) -0.014(9) -0.002(8) 0.040(5)
C13B 0.074(6) 0.063(7) 0.319(15) 0.009(9) 0.036(7) 0.044(5)
C14B 0.064(6) 0.081(8) 0.392(19) -0.020(10) 0.007(9) 0.037(5)
C15B 0.089(9) 0.125(10) 0.374(19) -0.016(12) 0.026(9) 0.035(8)
C1C 0.064(4) 0.069(5) 0.185(12) 0.035(7) 0.029(7) 0.050(4)
C2C 0.056(4) 0.072(6) 0.221(14) 0.025(7) 0.036(7) 0.050(4)
C3C 0.058(4) 0.090(5) 0.177(12) 0.033(7) 0.036(6) 0.059(4)
C4C 0.060(4) 0.072(5) 0.209(13) 0.023(7) 0.018(7) 0.051(4)
C5C 0.061(5) 0.079(5) 0.219(13) 0.016(7) 0.003(7) 0.056(4)
C6C 0.066(5) 0.077(5) 0.228(13) 0.029(7) 0.031(7) 0.053(4)
C7C 0.072(5) 0.079(5) 0.202(13) 0.012(7) 0.030(7) 0.059(4)
C8C 0.062(5) 0.072(5) 0.260(15) 0.046(7) 0.050(7) 0.051(4)
C9C 0.061(6) 0.087(5) 0.204(13) 0.002(7) 0.020(7) 0.045(5)
C10C 0.091(6) 0.089(7) 0.275(16) 0.004(8) 0.018(9) 0.074(5)
C11C 0.088(5) 0.079(5) 0.189(13) 0.018(7) 0.023(7) 0.056(5)
C12C 0.113(6) 0.080(5) 0.175(13) -0.024(7) 0.015(8) 0.057(5)
C13C 0.104(6) 0.125(7) 0.317(18) -0.027(10) 0.012(10) 0.075(5)
C14C 0.093(7) 0.138(8) 0.39(2) -0.154(12) -0.037(12) 0.063(6)
C15C 0.124(8) 0.233(16) 0.75(4) -0.13(2) 0.01(2) 0.038(9)
C1D 0.056(5) 0.080(6) 0.209(13) -0.004(7) 0.002(7) 0.050(5)
C2D 0.080(6) 0.088(6) 0.176(12) 0.030(7) 0.035(7) 0.064(5)
C3D 0.057(5) 0.062(5) 0.280(15) -0.004(7) -0.008(7) 0.045(4)
C4D 0.052(5) 0.078(6) 0.242(14) -0.002(6) -0.019(6) 0.047(5)
C5D 0.063(5) 0.074(5) 0.201(12) -0.003(6) -0.016(6) 0.052(5)
C6D 0.054(5) 0.075(5) 0.194(12) 0.002(6) -0.009(6) 0.049(5)
C7D 0.072(6) 0.057(5) 0.269(15) -0.026(6) -0.033(7) 0.049(5)
C8D 0.065(6) 0.069(6) 0.258(14) -0.017(7) -0.023(7) 0.047(5)
C1E 0.055(5) 0.068(5) 0.226(13) -0.002(7) -0.004(7) 0.049(4)
C2E 0.077(5) 0.073(4) 0.187(12) 0.010(7) -0.009(7) 0.057(4)
C3E 0.074(5) 0.066(4) 0.169(11) 0.010(6) 0.013(7) 0.050(4)
C4E 0.066(5) 0.071(5) 0.171(11) 0.005(7) 0.019(7) 0.049(4)
C5E 0.061(5) 0.070(5) 0.214(13) -0.016(7) -0.001(7) 0.051(4)
C6E 0.061(4) 0.068(5) 0.199(12) 0.007(6) 0.014(7) 0.056(4)
C7E 0.057(5) 0.069(6) 0.240(14) -0.025(7) -0.040(7) 0.042(5)
C8E 0.059(5) 0.089(6) 0.209(13) -0.021(7) -0.018(7) 0.056(5)
C9E 0.051(5) 0.084(5) 0.163(11) -0.002(6) 0.003(6) 0.041(4)
C10E 0.070(5) 0.068(5) 0.188(12) 0.000(6) -0.012(7) 0.039(4)
C11E 0.088(6) 0.084(6) 0.200(13) -0.041(7) -0.057(7) 0.059(5)
C12E 0.075(6) 0.107(7) 0.261(15) -0.031(8) -0.074(8) 0.049(5)
C1F 0.076(5) 0.070(4) 0.173(12) 0.014(7) 0.011(7) 0.050(4)
C2F 0.057(5) 0.076(5) 0.254(15) 0.006(8) 0.002(7) 0.051(4)
C3F 0.062(5) 0.085(5) 0.219(13) 0.006(8) -0.014(7) 0.046(4)
C4F 0.075(5) 0.058(4) 0.196(13) 0.009(7) 0.004(7) 0.042(4)
C5F 0.082(5) 0.078(5) 0.232(14) -0.019(8) -0.032(8) 0.055(5)
C6F 0.067(5) 0.070(5) 0.196(12) -0.005(7) -0.003(7) 0.052(4)
C7F 0.076(6) 0.070(4) 0.217(14) 0.016(8) 0.019(8) 0.044(4)
C8F 0.069(6) 0.072(4) 0.182(13) 0.022(8) 0.039(7) 0.045(4)
C1G 0.055(5) 0.068(5) 0.207(13) 0.016(7) 0.020(7) 0.040(4)
C2G 0.069(5) 0.062(5) 0.185(12) 0.012(6) 0.020(7) 0.046(4)
C3G 0.054(4) 0.053(5) 0.210(13) 0.010(7) 0.018(7) 0.031(4)
C4G 0.060(4) 0.059(5) 0.235(13) 0.016(7) 0.015(7) 0.039(4)
C5G 0.060(5) 0.073(5) 0.218(13) 0.018(7) 0.005(7) 0.049(4)
C6G 0.058(5) 0.065(5) 0.253(14) 0.032(7) 0.032(7) 0.041(4)
C7G 0.065(4) 0.059(5) 0.196(13) 0.020(7) 0.029(8) 0.045(4)
C8G 0.057(4) 0.063(6) 0.228(14) 0.025(7) 0.038(8) 0.035(4)
C9G 0.100(7) 0.065(6) 0.208(14) 0.012(7) 0.015(8) 0.060(5)
C10G 0.069(6) 0.080(7) 0.366(13) -0.021(8) 0.003(8) 0.053(6)
C11G 0.087(8) 0.108(9) 0.377(13) -0.034(9) -0.013(10) 0.082(7)
C12G 0.077(7) 0.133(10) 0.368(12) -0.032(10) -0.004(10) 0.087(7)
C13G 0.080(8) 0.157(11) 0.336(13) -0.025(11) 0.050(11) 0.062(7)
C14G 0.204(15) 0.176(13) 0.317(14) -0.039(11) 0.049(14) 0.115(11)
C15G 0.130(11) 0.174(12) 0.336(15) -0.027(11) 0.035(11) 0.061(9)
C1H 0.045(4) 0.054(5) 0.267(15) 0.021(7) 0.061(7) 0.026(4)
C2H 0.053(4) 0.060(5) 0.230(13) 0.022(7) 0.024(7) 0.030(4)
C3H 0.042(5) 0.069(5) 0.287(16) 0.035(7) 0.042(8) 0.031(4)
C4H 0.046(5) 0.094(5) 0.263(15) 0.018(8) 0.039(7) 0.034(4)
C5H 0.056(5) 0.061(5) 0.248(14) 0.021(7) 0.050(7) 0.019(4)
C6H 0.065(5) 0.064(5) 0.247(14) 0.035(7) 0.047(7) 0.036(4)
C7H 0.053(5) 0.078(6) 0.259(15) 0.044(8) 0.049(7) 0.036(5)
C8H 0.049(5) 0.070(6) 0.279(16) 0.031(8) 0.037(8) 0.030(4)
C9H 0.078(8) 0.086(6) 0.313(19) -0.006(9) 0.081(10) -0.013(6)
C10H 0.32(2) 0.53(4) 0.59(2) -0.10(3) 0.365(17) -0.01(2)
C11H 0.36(3) 0.151(16) 0.77(2) -0.04(3) 0.26(2) 0.054(19)
C12H 0.38(3) 0.67(5) 0.56(2) -0.19(3) 0.314(19) 0.10(2)
C13H 0.45(3) 0.21(2) 0.68(2) 0.23(2) 0.35(2) 0.051(18)
C14H 0.43(3) 0.126(15) 0.57(3) 0.115(18) 0.34(2) 0.077(16)
C15H 0.74(6) 0.23(3) 0.58(3) 0.01(3) 0.29(3) -0.04(3)
O1B 0.081(4) 0.123(5) 0.376(14) -0.070(7) -0.036(6) 0.095(4)
O1C 0.079(4) 0.070(4) 0.230(9) 0.013(5) 0.016(5) 0.061(3)
O1E 0.048(4) 0.082(4) 0.280(10) -0.008(5) -0.012(5) 0.048(3)
O1G 0.047(3) 0.073(4) 0.300(11) 0.000(5) 0.012(5) 0.049(3)
O1H 0.247(14) 0.175(11) 0.95(5) -0.166(19) 0.02(2) 0.123(11)
C1T 0.370(14) 0.045(10) 0.67(2) -0.034(15) 0.197(16) -0.045(12)
C2T 0.433(19) 0.072(10) 0.50(2) 0.008(13) 0.181(15) 0.070(16)
C3T 0.459(17) 0.222(18) 0.46(3) 0.102(17) 0.063(18) 0.246(17)
C4T 0.186(10) 0.215(18) 0.44(3) 0.093(16) 0.058(14) 0.147(13)
C5T 0.131(9) 0.108(9) 0.61(2) 0.079(11) 0.050(13) 0.095(9)
C6T 0.166(11) 0.201(15) 0.43(2) 0.149(13) 0.073(11) 0.122(12)
C7T 0.106(10) 0.273(17) 0.79(3) 0.27(2) -0.008(15) 0.073(12)
C1U 0.241(14) 0.187(14) 0.79(2) 0.164(19) 0.021(16) 0.157(15)
C2U 0.168(10) 0.221(14) 0.67(3) 0.243(17) 0.164(12) 0.155(11)
C3U 0.429(19) 1.04(6) 0.65(2) 0.56(3) 0.37(2) 0.52(3)
C4U 0.150(13) 0.164(13) 0.452(17) 0.085(15) 0.067(13) 0.066(12)
C5U 0.283(16) 0.151(17) 0.46(2) 0.081(19) 0.019(12) -0.047(15)
C6U 0.194(13) 0.111(12) 0.477(18) 0.051(18) -0.044(13) 0.050(14)
C7U 0.232(15) 0.210(17) 0.47(2) 0.069(18) -0.074(15) 0.098(16)

loop_
_atom_type_symbol
_atom_type_description
_atom_type_scat_dispersion_real
_atom_type_scat_dispersion_imag
_atom_type_scat_source
C C 0.0033 0.0016 'International Tables Vol C Tables 4.2.6.8 and 6.1.1.4'
H H 0.0000 0.0000 'International Tables Vol C Tables 4.2.6.8 and 6.1.1.4'
N N 0.0061 0.0033 'International Tables Vol C Tables 4.2.6.8 and 6.1.1.4'
O O 0.0106 0.0060 'International Tables Vol C Tables 4.2.6.8 and 6.1.1.4'

loop_
_geom_angle_atom_site_label_1
_geom_angle_atom_site_label_2
_geom_angle_atom_site_label_3
_geom_angle
C1A N1 C5A 120.0
N1 C1A C2A 120.0
C3A C2A C1A 120.0
C3A C2A C8H 123.8(4)
C1A C2A C8H 116.2(4)
C2A C3A C4A 120.0
C3A C4A C5A 120.0
C4A C5A N1 120.0
C4A C5A C6A 124.0
N1 C5A C6A 116.0
C6A N2 C10A 120.0
C7A C6A N2 120.0
C7A C6A C5A 125.0
N2 C6A C5A 114.9
C6A C7A C8A 120.0
C9A C8A C7A 120.0
C8A C9A C10A 120.0
C9A C10A N2 120.0
C9A C10A C11A 127.9
N2 C10A C11A 112.0
C11A N3 C15A 120.0
C12A C11A N3 120.0
C12A C11A C10A 126.4
N3 C11A C10A 113.6
C11A C12A C13A 120.0
C12A C13A C14A 120.0
C13A C14A C15A 120.0
C13A C14A C1B 123.0(4)
C15A C14A C1B 117.0(4)
C14A C15A N3 120.0
C2B C1B C14A 177.2(8)
C1B C2B C3B 179.0(12)
C4B C3B C8B 120.0
C4B C3B C2B 119.4(5)
C8B C3B C2B 120.6(5)
C5B C4B C3B 120.0
C4B C5B C6B 120.0
C4B C5B C1C 119.6(5)
C6B C5B C1C 120.3(5)
C7B C6B C5B 120.0
C6B C7B C8B 120.0
C6B C7B C9B 121.9(5)
C8B C7B C9B 118.0(5)
C7B C8B C3B 120.0
O1B C9B C7B 107.6(7)
O1B C10B C11B 104.7(8)
C12B C11B C10B 111.0(10)
C13B C12B C11B 112.4(10)
C12B C13B C14B 113.7(10)
C13B C14B C15B 111.7(11)
C2C C1C C5B 176.8(12)
C1C C2C C3C 177.2(13)
C4C C3C C8C 120.0
C4C C3C C2C 120.0(5)
C8C C3C C2C 120.0(5)
C3C C4C C5C 120.0
C6C C5C C4C 120.0
C6C C5C C1D 121.1(5)
C4C C5C C1D 118.9(5)
C5C C6C C7C 120.0
C8C C7C C6C 120.0
C8C C7C C9C 116.9(5)
C6C C7C C9C 123.1(5)
C7C C8C C3C 120.0
O1C C9C C7C 108.9(6)
O1C C10C C11C 106.9(6)
C12C C11C C10C 110.4(6)
C11C C12C C13C 111.8(7)
C12C C13C C14C 109.8(7)
C15C C14C C13C 112.4(10)
C2D C1D C5C 178.5(13)
C1D C2D C3D 178.4(12)
C4D C3D C8D 120.0
C4D C3D C2D 120.3(4)
C8D C3D C2D 119.7(4)
C5D C4D C3D 120.0
C4D C5D C6D 120.0
C7D C6D C5D 120.0
C7D C6D C1E 120.2
C5D C6D C1E 119.6
C8D C7D C6D 120.0
C7D C8D C3D 120.0
C6E C1E C2E 120.0
C6E C1E C6D 119.2
C2E C1E C6D 120.7
C3E C2E C1E 120.0
C4E C3E C2E 120.0
C4E C3E C1F 120.9(3)
C2E C3E C1F 119.1(3)
C3E C4E C5E 120.0
O1E C5E C6E 125.0(3)
O1E C5E C4E 115.0(3)
C6E C5E C4E 120.0
C1E C6E C5E 120.0
O1E C7E C8E 104.8(6)
C9E C8E C7E 108.7(6)
C8E C9E C10E 110.7(6)
C11E C10E C9E 112.6(6)
C10E C11E C12E 111.0(6)
C6F C1F C2F 120.0
C6F C1F C3E 119.8(4)
C2F C1F C3E 120.2(4)
C1F C2F C3F 120.0
C4F C3F C2F 120.0
C3F C4F C5F 120.0
C3F C4F C7F 117.6(5)
C5F C4F C7F 122.4(5)
C4F C5F C6F 120.0
C1F C6F C5F 120.0
C8F C7F C4F 179.2(14)
C7F C8F C1G 176.8(14)
C2G C1G C6G 120.0
C2G C1G C8F 120.8(5)
C6G C1G C8F 119.2(5)
C1G C2G C3G 120.0
C4G C3G C2G 120.0
C4G C3G C7G 121.4(5)
C2G C3G C7G 118.6(5)
C5G C4G C3G 120.0
C4G C5G C6G 120.0
C4G C5G C9G 123.0(5)
C6G C5G C9G 117.0(5)
C1G C6G C5G 120.0
C8G C7G C3G 178.1(13)
C7G C8G C1H 178.8(13)
O1G C9G C5G 107.3(6)
O1G C10G C11G 108.1(7)
C10G C11G C12G 113.7(10)
C11G C12G C13G 108.7(11)
C14G C13G C12G 110.7(12)
C13G C14G C15G 110.3(13)
C6H C1H C2H 120.0
C6H C1H C8G 120.0(5)
C2H C1H C8G 119.9(5)
C3H C2H C1H 120.0
C4H C3H C2H 120.0
C4H C3H C7H 118.3(5)
C2H C3H C7H 121.7(5)
C3H C4H C5H 120.0
C6H C5H C4H 120.0
C6H C5H C9H 118.1(6)
C4H C5H C9H 121.9(6)
C5H C6H C1H 120.0
C8H C7H C3H 177.9(14)
C7H C8H C2A 178.7(13)
O1H C9H C5H 113.6(10)
O1H C10H C11H 104.7(13)
C12H C11H C10H 106.8(15)
C11H C12H C13H 89.0(12)
C14H C13H C12H 98.0(13)
C15H C14H C13H 112.9(15)
C9B O1B C10B 115.4(7)
C9C O1C C10C 109.6(5)
C5E O1E C7E 115.9(5)
C9G O1G C10G 109.6(6)
C9H O1H C10H 116.2(13)
C2T C1T C6T 120.0
C3T C2T C1T 120.0
C2T C3T C4T 120.0
C3T C4T C5T 120.0
C6T C5T C4T 120.0
C7T C6T C5T 126.6(14)
C7T C6T C1T 109.5(13)
C5T C6T C1T 120.0
C6U C1U C2U 120.0
C1U C2U C3U 120.0
C4U C3U C2U 120.0
C5U C4U C3U 120.0
C4U C5U C6U 120.0
C7U C6U C1U 124.5(14)
C7U C6U C5U 115.4(14)
C1U C6U C5U 120.0

loop_
_geom_bond_atom_site_label_1
_geom_bond_atom_site_label_2
_geom_bond_distance
N1 C1A 1.3760
N1 C5A 1.3761
C1A C2A 1.3761
C2A C3A 1.3760
C2A C8H 1.469(9)
C3A C4A 1.3760
C4A C5A 1.3761
C5A C6A 1.4108
N2 C6A 1.3806
N2 C10A 1.3807
C6A C7A 1.3805
C7A C8A 1.3806
C8A C9A 1.3805
C9A C10A 1.3806
C10A C11A 1.3983
N3 C11A 1.3928
N3 C15A 1.3928
C11A C12A 1.3927
C12A C13A 1.3927
C13A C14A 1.3928
C14A C15A 1.3928
C14A C1B 1.436(9)
C1B C2B 1.206(9)
C2B C3B 1.441(9)
C3B C4B 1.392(3)
C3B C8B 1.392(3)
C4B C5B 1.392(3)
C5B C6B 1.392(3)
C5B C1C 1.465(9)
C6B C7B 1.392(3)
C7B C8B 1.392(3)
C7B C9B 1.511(8)
C9B O1B 1.361(9)
C10B O1B 1.467(8)
C10B C11B 1.540(12)
C11B C12B 1.536(9)
C12B C13B 1.497(12)
C13B C14B 1.528(10)
C14B C15B 1.576(13)
C1C C2C 1.175(9)
C2C C3C 1.430(8)
C3C C4C 1.397(3)
C3C C8C 1.397(3)
C4C C5C 1.397(3)
C5C C6C 1.397(3)
C5C C1D 1.437(8)
C6C C7C 1.397(3)
C7C C8C 1.397(3)
C7C C9C 1.494(7)
C9C O1C 1.431(7)
C10C O1C 1.454(7)
C10C C11C 1.548(8)
C11C C12C 1.539(8)
C12C C13C 1.549(9)
C13C C14C 1.569(10)
C14C C15C 1.325(11)
C1D C2D 1.191(9)
C2D C3D 1.445(8)
C3D C4D 1.3932(11)
C3D C8D 1.3932(11)
C4D C5D 1.3932(11)
C5D C6D 1.3932(11)
C6D C7D 1.3932(11)
C6D C1E 1.4817(11)
C7D C8D 1.3932(11)
C1E C6E 1.3896(11)
C1E C2E 1.3896(11)
C2E C3E 1.3896(11)
C3E C4E 1.3896(11)
C3E C1F 1.559(5)
C4E C5E 1.3896(11)
C5E O1E 1.359(6)
C5E C6E 1.3896(11)
C7E O1E 1.444(8)
C7E C8E 1.534(8)
C8E C9E 1.520(8)
C9E C10E 1.535(8)
C10E C11E 1.525(8)
C11E C12E 1.551(8)
C1F C6F 1.374(3)
C1F C2F 1.374(3)
C2F C3F 1.375(3)
C3F C4F 1.374(3)
C4F C5F 1.374(3)
C4F C7F 1.463(9)
C5F C6F 1.374(3)
C7F C8F 1.165(10)
C8F C1G 1.463(9)
C1G C2G 1.389(3)
C1G C6G 1.389(3)
C2G C3G 1.389(3)
C3G C4G 1.389(3)
C3G C7G 1.454(9)
C4G C5G 1.389(3)
C5G C6G 1.389(3)
C5G C9G 1.541(7)
C7G C8G 1.189(9)
C8G C1H 1.432(9)
C9G O1G 1.427(9)
C10G O1G 1.463(8)
C10G C11G 1.520(11)
C11G C12G 1.521(13)
C12G C13G 1.562(12)
C13G C14G 1.509(14)
C14G C15G 1.548(12)
C1H C6H 1.384(3)
C1H C2H 1.384(3)
C2H C3H 1.384(3)
C3H C4H 1.384(3)
C3H C7H 1.437(9)
C4H C5H 1.384(3)
C5H C6H 1.384(3)
C5H C9H 1.523(9)
C7H C8H 1.194(10)
C9H O1H 1.379(13)
C10H O1H 1.490(17)
C10H C11H 1.507(16)
C11H C12H 1.487(18)
C12H C13H 1.548(17)
C13H C14H 1.412(15)
C14H C15H 1.415(12)
C1T C2T 1.357(5)
C1T C6T 1.357(5)
C2T C3T 1.357(5)
C3T C4T 1.357(5)
C4T C5T 1.357(5)
C5T C6T 1.357(5)
C6T C7T 1.274(13)
C1U C6U 1.354(5)
C1U C2U 1.354(5)
C2U C3U 1.354(5)
C3U C4U 1.354(5)
C4U C5U 1.354(5)
C5U C6U 1.354(5)
C6U C7U 1.274(13)

loop_
_cod_related_entry_id
_cod_related_entry_database
_cod_related_entry_code
1 ChemSpider 30660505
